data_4321783
loop_
_publ_author_name
'Eva M. Barranco'
'M. Concepci\'on Gimeno'
'Peter G. Jones'
'Antonio Laguna'
'M. Dolores Villacampa'

_publ_section_title
;
 Synthesis of the Ferrocene Derivative FcCHN(CH~2~)~2~SH [Fc =
 (\h5-C~5~H~5~)Fe(\h5-C~5~H~4~)]: Reactivity toward (Phosphine)gold(I)
 Cations
;
_journal_name_full 'Inorganic Chemistry'
_journal_page_first 702
_journal_page_last 706
_journal_paper_doi 10.1021/ic980379e
_journal_volume 38
_journal_year 1999
_chemical_formula_sum 'C74 H69 Au3 Cl10 F6 Fe N O6 P3 S3'
_chemical_formula_weight 2372.64
_chemical_name_systematic
;

 ?

;
_space_group_IT_number 15
_symmetry_cell_setting monoclinic
_symmetry_space_group_name_Hall '-C 2yc'
_symmetry_space_group_name_H-M 'C 1 2/c 1'
_atom_sites_solution_hydrogens geom
_atom_sites_solution_primary direct
_atom_sites_solution_secondary difmap
_audit_creation_method SHELXL
_cell_angle_alpha 90.00
_cell_angle_beta 98.367(14)
_cell_angle_gamma 90.00
_cell_formula_units_Z 8
_cell_length_a 60.200(6)
_cell_length_b 14.977(2)
_cell_length_c 19.066(3)
_cell_measurement_reflns_used 63
_cell_measurement_temperature 173(2)
_cell_measurement_theta_max 12.5
_cell_measurement_theta_min 4.9
_cell_volume 17007(4)
_computing_cell_refinement 'Siemens XSCANS'
_computing_data_collection 'Siemens XSCANS'
_computing_data_reduction 'Siemens XSCANS'
_computing_molecular_graphics 'Siemens XP'
_computing_publication_material SHELXL-93
_computing_structure_refinement 'SHELXL-93 (Sheldrick, 1993)'
_computing_structure_solution 'SHELXS-86 (Sheldrick, 1990)'
_diffrn_ambient_temperature 173(2)
_diffrn_measurement_device 'Siemens P4'
_diffrn_measurement_method \w-scans
_diffrn_radiation_monochromator graphite
_diffrn_radiation_source 'fine-focus sealed tube'
_diffrn_radiation_type MoK\a
_diffrn_radiation_wavelength 0.71073
_diffrn_reflns_av_R_equivalents 0.0618
_diffrn_reflns_av_sigmaI/netI 0.1777
_diffrn_reflns_limit_h_max 64
_diffrn_reflns_limit_h_min -64
_diffrn_reflns_limit_k_max 1
_diffrn_reflns_limit_k_min -16
_diffrn_reflns_limit_l_max 0
_diffrn_reflns_limit_l_min -20
_diffrn_reflns_number 11580
_diffrn_reflns_theta_max 22.50
_diffrn_reflns_theta_min 3.04
_diffrn_standards_decay_% 0
_diffrn_standards_interval_count 247
_diffrn_standards_number 3
_exptl_absorpt_coefficient_mu 5.834
_exptl_absorpt_correction_T_max 0.837
_exptl_absorpt_correction_T_min 0.393
_exptl_absorpt_correction_type psi-scans
_exptl_crystal_colour red
_exptl_crystal_density_diffrn 1.853
_exptl_crystal_density_method 'not measured'
_exptl_crystal_description lath
_exptl_crystal_F_000 9184
_exptl_crystal_size_max 0.75
_exptl_crystal_size_mid 0.25
_exptl_crystal_size_min 0.05
_refine_diff_density_max 1.278
_refine_diff_density_min -1.196
_refine_diff_density_rms 0.156
_refine_ls_extinction_method none
_refine_ls_goodness_of_fit_all 0.776
_refine_ls_goodness_of_fit_obs 0.977
_refine_ls_hydrogen_treatment riding
_refine_ls_matrix_type full
_refine_ls_number_parameters 581
_refine_ls_number_reflns 10792
_refine_ls_number_restraints 395
_refine_ls_restrained_S_all 0.813
_refine_ls_restrained_S_obs 1.082
_refine_ls_R_factor_all 0.1192
_refine_ls_R_factor_obs 0.0520
_refine_ls_shift/esd_max -0.023
_refine_ls_shift/esd_mean 0.001
_refine_ls_structure_factor_coef Fsqd
_refine_ls_weighting_details 'w=1/[\s^2^(Fo^2^)+(0.0357P)^2^] where P=(Fo^2^+2Fc^2^)/3'
_refine_ls_weighting_scheme calc
_refine_ls_wR_factor_all 0.1050
_refine_ls_wR_factor_obs 0.0918
_reflns_number_observed 5462
_reflns_number_total 10792
_reflns_observed_criterion >2sigma(I)
_cod_data_source_file ic980379e.cif
_cod_data_source_block rust
_cod_depositor_comments
;
The following automatic conversions were performed:

'_refine_ls_weighting_scheme' value 'calc
w=1/[\s^2^(Fo^2^)+(0.0357P)^2^] where P=(Fo^2^+2Fc^2^)/3' was changed
to 'calc'. New tag '_refine_ls_weighting_details' was created. The
value of the new tag was set to 'w=1/[\s^2^(Fo^2^)+(0.0357P)^2^]
where P=(Fo^2^+2Fc^2^)/3'.

Automatic conversion script
Id: cif_fix_values 3143 2015-03-26 13:38:13Z robertas 
;
_cod_original_cell_volume 17007.1(39)
_cod_database_code 4321783

loop_
_symmetry_equiv_pos_as_xyz
'x, y, z'
'-x, y, -z+1/2'
'x+1/2, y+1/2, z'
'-x+1/2, y+1/2, -z+1/2'
'-x, -y, -z'
'x, -y, z-1/2'
'-x+1/2, -y+1/2, -z'
'x+1/2, -y+1/2, z-1/2'

loop_
_atom_site_aniso_label
_atom_site_aniso_U_11
_atom_site_aniso_U_22
_atom_site_aniso_U_33
_atom_site_aniso_U_23
_atom_site_aniso_U_13
_atom_site_aniso_U_12
Au1 0.0360(4) 0.0348(4) 0.0286(4) 0.0022(3) 0.0051(3) 0.0018(4)
Au2 0.0323(4) 0.0407(4) 0.0330(4) 0.0019(4) 0.0068(3) 0.0031(4)
Au3 0.0331(4) 0.0285(4) 0.0317(4) -0.0028(3) 0.0069(3) -0.0023(4)
Fe 0.0604(19) 0.0295(14) 0.0388(15) -0.0033(12) 0.0081(14) -0.0002(13)
S1 0.032(2) 0.033(2) 0.028(2) -0.002(2) 0.0008(19) -0.002(2)
P1 0.038(3) 0.033(3) 0.032(2) 0.002(2) 0.005(2) 0.003(2)
P2 0.028(3) 0.047(3) 0.026(2) 0.007(2) 0.006(2) 0.001(2)
P3 0.028(3) 0.028(2) 0.039(3) -0.002(2) 0.010(2) 0.001(2)
S2 0.074(4) 0.076(4) 0.072(4) -0.022(3) 0.031(3) -0.023(3)
O1 0.177(17) 0.086(9) 0.095(12) -0.029(10) -0.013(12) 0.015(10)
O2 0.125(13) 0.180(15) 0.141(16) -0.010(14) -0.012(12) -0.103(13)
O3 0.106(13) 0.240(20) 0.150(17) 0.012(14) 0.083(12) 0.052(13)
F1 0.388(28) 0.069(9) 0.182(17) 0.006(9) 0.033(16) 0.081(11)
F2 0.118(11) 0.160(12) 0.151(14) 0.039(11) -0.040(9) 0.002(10)
F3 0.177(13) 0.174(14) 0.094(9) 0.027(10) 0.047(11) -0.013(11)
S3 0.044(3) 0.045(3) 0.051(3) 0.010(2) 0.006(3) 0.012(3)
O4 0.060(7) 0.061(8) 0.075(9) 0.001(7) 0.021(7) 0.017(7)
O5 0.064(10) 0.080(10) 0.070(8) 0.045(8) 0.010(7) 0.008(8)
O6 0.057(7) 0.076(9) 0.052(8) -0.015(7) -0.005(6) 0.019(8)
F4 0.179(13) 0.062(7) 0.100(8) 0.028(7) 0.085(8) 0.022(9)
F5 0.077(8) 0.115(11) 0.180(12) -0.077(10) 0.036(8) -0.013(8)
F6 0.082(7) 0.065(7) 0.071(7) -0.016(6) 0.033(6) 0.003(6)
Cl1 0.115(8) 0.518(21) 0.216(12) 0.077(13) 0.060(8) -0.060(12)
Cl2 0.245(12) 0.286(12) 0.125(8) 0.083(8) -0.023(8) -0.135(10)
Cl3 0.154(8) 0.166(8) 0.240(11) 0.074(8) 0.029(8) -0.017(7)
Cl4 0.187(9) 0.101(6) 0.179(8) 0.013(6) 0.019(7) 0.006(6)
Cl5 0.330(13) 0.095(5) 0.118(6) -0.024(5) 0.078(8) -0.074(7)
Cl6 0.146(8) 0.240(10) 0.085(5) 0.020(6) 0.021(5) 0.066(7)

loop_
_atom_site_label
_atom_site_type_symbol
_atom_site_fract_x
_atom_site_fract_y
_atom_site_fract_z
_atom_site_U_iso_or_equiv
_atom_site_thermal_displace_type
_atom_site_occupancy
_atom_site_calc_flag
_atom_site_refinement_flags
_atom_site_disorder_group
Au1 Au 0.134530(11) 0.46374(4) 0.46612(3) 0.03310(18) Uani 1 d . .
Au2 Au 0.095641(11) 0.47447(5) 0.55288(3) 0.03515(19) Uani 1 d . .
Au3 Au 0.176828(11) 0.35273(4) 0.51948(3) 0.03089(18) Uani 1 d . .
Fe Fe 0.16060(5) 0.06387(15) 0.40391(13) 0.0428(7) Uani 1 d . .
S1 S 0.13422(7) 0.4754(3) 0.5883(2) 0.0316(10) Uani 1 d . .
P1 P 0.12778(7) 0.4608(3) 0.3458(2) 0.0343(11) Uani 1 d . .
P2 P 0.05794(7) 0.4819(3) 0.5250(2) 0.0334(11) Uani 1 d . .
P3 P 0.20735(7) 0.4382(3) 0.5152(2) 0.0315(11) Uani 1 d . .
N N 0.1477(2) 0.2755(8) 0.5199(6) 0.031(3) Uiso 1 d U .
C1 C 0.1504(3) 0.1925(9) 0.4151(8) 0.029(4) Uiso 1 d DU .
C2 C 0.1750(3) 0.1878(9) 0.4096(8) 0.043(5) Uiso 1 d DU .
H2 H 0.1870 0.2084 0.4439 0.052 Uiso 1 calc R .
C3 C 0.1771(3) 0.1470(9) 0.3440(8) 0.043(4) Uiso 1 d DU .
H3 H 0.1909 0.1354 0.3269 0.052 Uiso 1 calc R .
C4 C 0.1561(3) 0.1266(10) 0.3085(9) 0.045(5) Uiso 1 d DU .
H4 H 0.1531 0.1002 0.2628 0.055 Uiso 1 calc R .
C5 C 0.1399(3) 0.1516(10) 0.3515(8) 0.049(5) Uiso 1 d DU .
H5 H 0.1242 0.1424 0.3396 0.059 Uiso 1 calc R .
C6 C 0.1791(3) -0.0502(10) 0.4170(9) 0.059(5) Uiso 1 d DU .
H6 H 0.1930 -0.0603 0.4001 0.071 Uiso 1 calc R .
C7 C 0.1580(3) -0.0714(10) 0.3794(10) 0.060(6) Uiso 1 d DU .
H7 H 0.1548 -0.0976 0.3337 0.072 Uiso 1 calc R .
C8 C 0.1424(3) -0.0452(10) 0.4249(9) 0.055(5) Uiso 1 d DU .
H8 H 0.1265 -0.0507 0.4147 0.066 Uiso 1 calc R .
C9 C 0.1547(3) -0.0090(11) 0.4888(9) 0.053(5) Uiso 1 d DU .
H9 H 0.1483 0.0130 0.5281 0.063 Uiso 1 calc R .
C10 C 0.1770(3) -0.0112(11) 0.4843(10) 0.066(6) Uiso 1 d DU .
H10 H 0.1889 0.0092 0.5190 0.079 Uiso 1 calc R .
C11 C 0.1415(3) 0.2198(10) 0.4783(8) 0.038(4) Uiso 1 d U .
H11 H 0.1286 0.1877 0.4876 0.046 Uiso 1 calc R .
C12 C 0.1359(3) 0.2839(10) 0.5823(8) 0.037(4) Uiso 1 d U .
H12A H 0.1392 0.2303 0.6123 0.045 Uiso 1 calc R .
H12B H 0.1195 0.2845 0.5656 0.045 Uiso 1 calc R .
C13 C 0.1418(3) 0.3661(9) 0.6279(7) 0.029(4) Uiso 1 d U .
H13A H 0.1583 0.3657 0.6434 0.035 Uiso 1 calc R .
H13B H 0.1346 0.3602 0.6710 0.035 Uiso 1 calc R .
C21 C 0.1088(2) 0.3697(9) 0.3169(8) 0.031(4) Uiso 1 d DU .
C22 C 0.1073(2) 0.3356(9) 0.2476(8) 0.040(5) Uiso 1 d DU .
H22 H 0.1159 0.3611 0.2148 0.048 Uiso 1 calc R .
C23 C 0.0928(3) 0.2628(10) 0.2276(9) 0.048(5) Uiso 1 d DU .
H23 H 0.0918 0.2388 0.1812 0.057 Uiso 1 calc R .
C24 C 0.0802(3) 0.2269(11) 0.2743(9) 0.053(5) Uiso 1 d DU .
H24 H 0.0701 0.1795 0.2595 0.064 Uiso 1 calc R .
C25 C 0.0819(3) 0.2583(11) 0.3424(9) 0.049(5) Uiso 1 d DU .
H25 H 0.0735 0.2316 0.3754 0.059 Uiso 1 calc R .
C26 C 0.0962(2) 0.3307(9) 0.3621(8) 0.035(4) Uiso 1 d DU .
H26 H 0.0971 0.3534 0.4089 0.042 Uiso 1 calc R .
C31 C 0.1518(2) 0.4485(10) 0.2987(7) 0.034(4) Uiso 1 d DU .
C32 C 0.1637(2) 0.5235(11) 0.2821(7) 0.040(4) Uiso 1 d DU .
H32 H 0.1591 0.5810 0.2951 0.048 Uiso 1 calc R .
C33 C 0.1825(3) 0.5153(11) 0.2465(8) 0.046(5) Uiso 1 d DU .
H33 H 0.1908 0.5662 0.2361 0.055 Uiso 1 calc R .
C34 C 0.1882(3) 0.4314(11) 0.2272(9) 0.054(5) Uiso 1 d DU .
H34 H 0.2006 0.4243 0.2019 0.064 Uiso 1 calc R .
C35 C 0.1766(3) 0.3570(12) 0.2434(8) 0.051(5) Uiso 1 d DU .
H35 H 0.1810 0.2999 0.2288 0.062 Uiso 1 calc R .
C36 C 0.1584(3) 0.3642(11) 0.2809(8) 0.043(5) Uiso 1 d DU .
H36 H 0.1508 0.3126 0.2938 0.052 Uiso 1 calc R .
C41 C 0.1142(3) 0.5635(10) 0.3098(8) 0.035(4) Uiso 1 d DU .
C42 C 0.0989(2) 0.5637(10) 0.2518(8) 0.040(5) Uiso 1 d DU .
H42 H 0.0941 0.5087 0.2300 0.048 Uiso 1 calc R .
C43 C 0.0899(3) 0.6445(11) 0.2220(9) 0.049(5) Uiso 1 d DU .
H43 H 0.0785 0.6442 0.1818 0.058 Uiso 1 calc R .
C44 C 0.0980(3) 0.7257(12) 0.2531(10) 0.058(6) Uiso 1 d DU .
H44 H 0.0929 0.7806 0.2317 0.070 Uiso 1 calc R .
C45 C 0.1130(3) 0.7263(13) 0.3127(10) 0.071(6) Uiso 1 d DU .
H45 H 0.1179 0.7811 0.3348 0.085 Uiso 1 calc R .
C46 C 0.1213(3) 0.6429(11) 0.3422(9) 0.053(5) Uiso 1 d DU .
H46 H 0.1319 0.6421 0.3844 0.064 Uiso 1 calc R .
C51 C 0.0455(2) 0.4995(10) 0.6035(8) 0.036(4) Uiso 1 d DU .
C52 C 0.0526(3) 0.5693(10) 0.6483(9) 0.048(5) Uiso 1 d DU .
H52 H 0.0637 0.6090 0.6356 0.058 Uiso 1 calc R .
C53 C 0.0443(3) 0.5833(11) 0.7108(9) 0.052(5) Uiso 1 d DU .
H53 H 0.0494 0.6322 0.7405 0.063 Uiso 1 calc R .
C54 C 0.0284(3) 0.5255(11) 0.7296(9) 0.056(5) Uiso 1 d DU .
H54 H 0.0224 0.5357 0.7723 0.067 Uiso 1 calc R .
C55 C 0.0211(3) 0.4550(12) 0.6890(9) 0.058(5) Uiso 1 d DU .
H55 H 0.0103 0.4150 0.7031 0.069 Uiso 1 calc R .
C56 C 0.0299(3) 0.4417(11) 0.6249(9) 0.056(5) Uiso 1 d DU .
H56 H 0.0250 0.3919 0.5959 0.067 Uiso 1 calc R .
C61 C 0.0451(3) 0.3814(11) 0.4848(9) 0.049(5) Uiso 1 d DU .
C62 C 0.0262(3) 0.3891(12) 0.4319(8) 0.054(5) Uiso 1 d DU .
H62 H 0.0206 0.4459 0.4159 0.065 Uiso 1 calc R .
C63 C 0.0162(3) 0.3103(12) 0.4040(9) 0.063(6) Uiso 1 d DU .
H63 H 0.0034 0.3134 0.3685 0.075 Uiso 1 calc R .
C64 C 0.0247(3) 0.2274(13) 0.4271(10) 0.065(6) Uiso 1 d DU .
H64 H 0.0182 0.1742 0.4061 0.078 Uiso 1 calc R .
C65 C 0.0423(3) 0.2234(12) 0.4801(9) 0.058(5) Uiso 1 d DU .
H65 H 0.0471 0.1666 0.4986 0.069 Uiso 1 calc R .
C66 C 0.0536(3) 0.2993(11) 0.5083(9) 0.050(5) Uiso 1 d DU .
H66 H 0.0667 0.2947 0.5425 0.060 Uiso 1 calc R .
C71 C 0.0479(3) 0.5726(9) 0.4653(8) 0.035(4) Uiso 1 d DU .
C72 C 0.0588(3) 0.5944(10) 0.4098(8) 0.049(5) Uiso 1 d DU .
H72 H 0.0721 0.5629 0.4034 0.058 Uiso 1 calc R .
C73 C 0.0511(3) 0.6598(11) 0.3637(9) 0.059(5) Uiso 1 d DU .
H73 H 0.0591 0.6750 0.3260 0.070 Uiso 1 calc R .
C74 C 0.0316(3) 0.7043(11) 0.3716(9) 0.054(5) Uiso 1 d DU .
H74 H 0.0257 0.7473 0.3373 0.065 Uiso 1 calc R .
C75 C 0.0208(3) 0.6872(11) 0.4283(9) 0.055(5) Uiso 1 d DU .
H75 H 0.0080 0.7213 0.4355 0.066 Uiso 1 calc R .
C76 C 0.0286(3) 0.6202(10) 0.4748(9) 0.048(5) Uiso 1 d DU .
H76 H 0.0208 0.6062 0.5134 0.058 Uiso 1 calc R .
C81 C 0.2235(2) 0.4619(10) 0.5985(8) 0.034(4) Uiso 1 d DU .
C82 C 0.2367(3) 0.5381(11) 0.6079(9) 0.055(5) Uiso 1 d DU .
H82 H 0.2368 0.5804 0.5708 0.066 Uiso 1 calc R .
C83 C 0.2500(3) 0.5505(12) 0.6748(10) 0.065(6) Uiso 1 d DU .
H83 H 0.2587 0.6034 0.6829 0.077 Uiso 1 calc R .
C84 C 0.2507(3) 0.4899(12) 0.7277(10) 0.068(6) Uiso 1 d DU .
H84 H 0.2604 0.4996 0.7710 0.081 Uiso 1 calc R .
C85 C 0.2378(3) 0.4152(12) 0.7194(10) 0.055(5) Uiso 1 d DU .
H85 H 0.2379 0.3737 0.7571 0.066 Uiso 1 calc R .
C86 C 0.2241(3) 0.4006(10) 0.6533(8) 0.039(4) Uiso 1 d DU .
H86 H 0.2152 0.3480 0.6464 0.047 Uiso 1 calc R .
C91 C 0.1994(2) 0.5456(10) 0.4747(8) 0.037(4) Uiso 1 d DU .
C92 C 0.1842(2) 0.5948(10) 0.4975(8) 0.041(5) Uiso 1 d DU .
H92 H 0.1774 0.5724 0.5359 0.049 Uiso 1 calc R .
C93 C 0.1770(3) 0.6776(10) 0.4701(8) 0.040(5) Uiso 1 d DU .
H93 H 0.1660 0.7117 0.4895 0.048 Uiso 1 calc R .
C94 C 0.1867(3) 0.7076(13) 0.4130(10) 0.065(6) Uiso 1 d DU .
H94 H 0.1817 0.7619 0.3903 0.079 Uiso 1 calc R .
C95 C 0.2035(3) 0.6606(12) 0.3887(10) 0.065(6) Uiso 1 d DU .
H95 H 0.2109 0.6846 0.3523 0.078 Uiso 1 calc R .
C96 C 0.2095(3) 0.5777(11) 0.4175(9) 0.048(5) Uiso 1 d DU .
H96 H 0.2204 0.5427 0.3988 0.058 Uiso 1 calc R .
C101 C 0.2265(3) 0.3869(9) 0.4632(8) 0.030(4) Uiso 1 d DU .
C102 C 0.2178(3) 0.3530(9) 0.3951(8) 0.045(5) Uiso 1 d DU .
H102 H 0.2021 0.3543 0.3800 0.054 Uiso 1 calc R .
C103 C 0.2319(3) 0.3175(10) 0.3492(9) 0.053(5) Uiso 1 d DU .
H103 H 0.2260 0.2951 0.3037 0.064 Uiso 1 calc R .
C104 C 0.2547(3) 0.3168(11) 0.3730(10) 0.059(5) Uiso 1 d DU .
H104 H 0.2645 0.2943 0.3424 0.070 Uiso 1 calc R .
C105 C 0.2639(3) 0.3470(11) 0.4389(9) 0.053(5) Uiso 1 d DU .
H105 H 0.2796 0.3432 0.4539 0.063 Uiso 1 calc R .
C106 C 0.2496(3) 0.3839(10) 0.4843(9) 0.043(5) Uiso 1 d DU .
H106 H 0.2558 0.4067 0.5294 0.051 Uiso 1 calc R .
S2 S 0.09128(10) 0.0723(4) 0.5869(3) 0.0721(17) Uani 1 d DU .
O1 O 0.0879(3) 0.1654(8) 0.6023(8) 0.123(6) Uani 1 d DU .
O2 O 0.0712(2) 0.0248(10) 0.5670(9) 0.152(7) Uani 1 d DU .
O3 O 0.1088(2) 0.0596(12) 0.5448(9) 0.159(8) Uani 1 d DU .
C200 C 0.1034(3) 0.0260(11) 0.6699(11) 0.091(7) Uiso 1 d DU .
F1 F 0.1089(3) -0.0574(8) 0.6680(9) 0.214(9) Uani 1 d DU .
F2 F 0.1213(2) 0.0689(9) 0.7018(8) 0.149(6) Uani 1 d DU .
F3 F 0.0887(2) 0.0317(10) 0.7159(7) 0.146(5) Uani 1 d DU .
S3 S 0.18790(8) 0.1923(3) 0.7127(3) 0.0470(12) Uani 1 d DU .
O4 O 0.16871(17) 0.2100(8) 0.7458(6) 0.064(4) Uani 1 d DU .
O5 O 0.18712(19) 0.2283(8) 0.6421(5) 0.071(4) Uani 1 d DU .
O6 O 0.20919(16) 0.2014(8) 0.7561(5) 0.063(4) Uani 1 d DU .
C201 C 0.1863(2) 0.0719(13) 0.6946(8) 0.068(6) Uiso 1 d DU .
F4 F 0.1894(2) 0.0283(7) 0.7552(6) 0.108(4) Uani 1 d DU .
F5 F 0.16683(18) 0.0514(8) 0.6612(7) 0.123(5) Uani 1 d DU .
F6 F 0.20165(16) 0.0462(6) 0.6566(5) 0.070(3) Uani 1 d DU .
C202 C 0.2886(4) 0.6865(21) 0.4259(10) 0.205(15) Uiso 1 d DU .
H20A H 0.2908 0.7436 0.4522 0.245 Uiso 1 calc R .
H20B H 0.3026 0.6514 0.4368 0.245 Uiso 1 calc R .
Cl1 Cl 0.26773(17) 0.6307(11) 0.4528(6) 0.280(7) Uani 1 d DU .
Cl2 Cl 0.28378(19) 0.7074(8) 0.3402(5) 0.224(5) Uani 1 d DU .
C203 C 0.0727(4) 0.0070(12) 0.8881(16) 0.177(13) Uiso 1 d DU .
H20C H 0.0733 -0.0059 0.9392 0.212 Uiso 1 calc R .
H20D H 0.0852 -0.0262 0.8713 0.212 Uiso 1 calc R .
Cl3 Cl 0.04814(16) -0.0307(6) 0.8442(6) 0.187(4) Uani 1 d DU .
Cl4 Cl 0.07684(15) 0.1151(5) 0.8780(5) 0.156(3) Uani 1 d DU .
C204 C 0.1208(3) 0.7971(12) 0.5471(10) 0.098(8) Uiso 1 d DU .
H20E H 0.1265 0.8190 0.5041 0.117 Uiso 1 calc R .
H20F H 0.1116 0.8454 0.5636 0.117 Uiso 1 calc R .
Cl5 Cl 0.10409(18) 0.7083(5) 0.5245(4) 0.176(4) Uani 1 d DU .
Cl6 Cl 0.14292(14) 0.7788(6) 0.6102(4) 0.157(3) Uani 1 d DU .
C205 C -0.0308(3) 0.8938(11) 0.3353(12) 0.132(10) Uiso 1 d DU .
Cl7' Cl -0.0090(3) 0.9152(9) 0.4017(8) 0.125(5) Uiso 0.50 d PD .
Cl7 Cl -0.0070(3) 0.9355(12) 0.3133(11) 0.206(9) Uiso 0.50 d PDU .
Cl8 Cl -0.03337(12) 0.7834(5) 0.3150(4) 0.113(2) Uiso 1 d D .
C206 C 0.0414(4) 0.1166(15) 0.0644(10) 0.198(13) Uiso 1 d DU .
Cl9 Cl 0.0592(3) 0.1993(11) 0.0493(9) 0.150(6) Uiso 0.50 d PDU .
Cl10 Cl 0.0330(2) 0.1453(9) 0.1478(6) 0.098(4) Uiso 0.50 d PDU .
Cl9' Cl 0.0397(3) 0.1988(10) 0.1120(8) 0.134(6) Uiso 0.50 d PDU .
Cl1' Cl 0.0221(3) 0.0764(10) 0.0017(8) 0.134(6) Uiso 0.50 d PDU .

loop_
_atom_type_symbol
_atom_type_description
_atom_type_scat_dispersion_real
_atom_type_scat_dispersion_imag
_atom_type_scat_source
C C 0.0033 0.0016 'International Tables Vol C Tables 4.2.6.8 and 6.1.1.4'
H H 0.0000 0.0000 'International Tables Vol C Tables 4.2.6.8 and 6.1.1.4'
N N 0.0061 0.0033 'International Tables Vol C Tables 4.2.6.8 and 6.1.1.4'
P P 0.1023 0.0942 'International Tables Vol C Tables 4.2.6.8 and 6.1.1.4'
S S 0.1246 0.1234 'International Tables Vol C Tables 4.2.6.8 and 6.1.1.4'
Fe Fe 0.3463 0.8444 'International Tables Vol C Tables 4.2.6.8 and 6.1.1.4'
Au Au -2.0133 8.8022 'International Tables Vol C Tables 4.2.6.8 and 6.1.1.4'
F F 0.0171 0.0103 'International Tables Vol C Tables 4.2.6.8 and 6.1.1.4'
O O 0.0106 0.0060 'International Tables Vol C Tables 4.2.6.8 and 6.1.1.4'
Cl Cl 0.1484 0.1585 'International Tables Vol C Tables 4.2.6.8 and 6.1.1.4'

loop_
_geom_angle_atom_site_label_1
_geom_angle_atom_site_label_2
_geom_angle_atom_site_label_3
_geom_angle
_geom_angle_site_symmetry_1
_geom_angle_site_symmetry_3
_geom_angle_publ_flag
P1 Au1 S1 168.90(15) . . y
P1 Au1 Au2 120.56(11) . . y
S1 Au1 Au2 48.72(10) . . y
P1 Au1 Au3 109.88(11) . . y
S1 Au1 Au3 80.66(10) . . y
Au2 Au1 Au3 120.61(3) . . y
P2 Au2 S1 175.48(15) . . y
P2 Au2 Au1 134.20(11) . . y
S1 Au2 Au1 49.20(9) . . y
N Au3 P3 177.7(3) . . y
N Au3 Au1 69.5(3) . . y
P3 Au3 Au1 108.68(11) . . y
C5 Fe C9 126.2(7) . . ?
C5 Fe C4 41.3(6) . . ?
C9 Fe C4 161.7(7) . . ?
C5 Fe C6 155.9(7) . . ?
C9 Fe C6 66.8(7) . . ?
C4 Fe C6 119.8(7) . . ?
C5 Fe C8 108.2(7) . . ?
C9 Fe C8 41.4(6) . . ?
C4 Fe C8 122.8(7) . . ?
C6 Fe C8 66.7(7) . . ?
C5 Fe C10 161.3(7) . . ?
C9 Fe C10 39.1(6) . . ?
C4 Fe C10 156.4(7) . . ?
C6 Fe C10 41.2(6) . . ?
C8 Fe C10 68.1(7) . . ?
C5 Fe C3 68.6(7) . . ?
C9 Fe C3 158.7(7) . . ?
C4 Fe C3 39.5(6) . . ?
C6 Fe C3 106.2(7) . . ?
C8 Fe C3 156.5(7) . . ?
C10 Fe C3 122.4(7) . . ?
C5 Fe C1 41.4(6) . . ?
C9 Fe C1 109.5(6) . . ?
C4 Fe C1 69.8(6) . . ?
C6 Fe C1 161.2(7) . . ?
C8 Fe C1 123.8(7) . . ?
C10 Fe C1 124.2(7) . . ?
C3 Fe C1 70.2(6) . . ?
C5 Fe C2 69.9(7) . . ?
C9 Fe C2 124.6(7) . . ?
C4 Fe C2 68.2(6) . . ?
C6 Fe C2 122.3(7) . . ?
C8 Fe C2 162.3(7) . . ?
C10 Fe C2 107.7(7) . . ?
C3 Fe C2 40.5(6) . . ?
C1 Fe C2 43.2(6) . . ?
C5 Fe C7 120.8(7) . . ?
C9 Fe C7 68.8(7) . . ?
C4 Fe C7 104.7(7) . . ?
C6 Fe C7 39.8(6) . . ?
C8 Fe C7 40.4(6) . . ?
C10 Fe C7 69.1(7) . . ?
C3 Fe C7 119.7(7) . . ?
C1 Fe C7 158.2(7) . . ?
C2 Fe C7 156.0(7) . . ?
C13 S1 Au2 107.1(5) . . y
C13 S1 Au1 107.8(5) . . y
Au2 S1 Au1 82.09(13) . . y
C21 P1 C31 106.5(7) . . y
C21 P1 C41 106.9(7) . . y
C31 P1 C41 104.2(6) . . y
C21 P1 Au1 109.5(5) . . y
C31 P1 Au1 117.5(5) . . y
C41 P1 Au1 111.5(5) . . y
C51 P2 C61 105.8(7) . . y
C51 P2 C71 105.9(7) . . y
C61 P2 C71 105.9(7) . . y
C51 P2 Au2 109.8(5) . . y
C61 P2 Au2 114.3(6) . . y
C71 P2 Au2 114.5(5) . . y
C81 P3 C101 105.5(7) . . y
C81 P3 C91 106.2(7) . . y
C101 P3 C91 107.1(7) . . y
C81 P3 Au3 115.2(5) . . y
C101 P3 Au3 111.6(5) . . y
C91 P3 Au3 110.7(5) . . y
C11 N C12 117.4(14) . . y
C11 N Au3 125.0(12) . . y
C12 N Au3 117.1(9) . . y
C5 C1 C11 131.2(15) . . ?
C5 C1 C2 104.0(14) . . ?
C11 C1 C2 124.0(14) . . ?
C5 C1 Fe 66.9(8) . . ?
C11 C1 Fe 120.4(10) . . ?
C2 C1 Fe 68.5(7) . . ?
C3 C2 C1 107.1(15) . . ?
C3 C2 Fe 69.6(8) . . ?
C1 C2 Fe 68.3(8) . . ?
C4 C3 C2 109.9(16) . . ?
C4 C3 Fe 69.8(9) . . ?
C2 C3 Fe 69.9(8) . . ?
C3 C4 C5 108.5(16) . . ?
C3 C4 Fe 70.7(9) . . ?
C5 C4 Fe 67.4(9) . . ?
C4 C5 C1 110.4(16) . . ?
C4 C5 Fe 71.3(10) . . ?
C1 C5 Fe 71.7(9) . . ?
C7 C6 C10 111.1(18) . . ?
C7 C6 Fe 71.8(10) . . ?
C10 C6 Fe 69.5(10) . . ?
C6 C7 C8 104.8(17) . . ?
C6 C7 Fe 68.3(9) . . ?
C8 C7 Fe 68.2(9) . . ?
C7 C8 C9 108.3(17) . . ?
C7 C8 Fe 71.3(9) . . ?
C9 C8 Fe 68.8(9) . . ?
C10 C9 C8 109.3(17) . . ?
C10 C9 Fe 70.9(11) . . ?
C8 C9 Fe 69.8(9) . . ?
C9 C10 C6 106.5(18) . . ?
C9 C10 Fe 70.0(11) . . ?
C6 C10 Fe 69.3(10) . . ?
N C11 C1 130.0(16) . . ?
N C12 C13 115.4(13) . . y
C12 C13 S1 117.7(11) . . y
C26 C21 C22 118.3(15) . . ?
C26 C21 P1 121.0(12) . . ?
C22 C21 P1 120.6(12) . . ?
C21 C22 C23 119.0(15) . . ?
C24 C23 C22 120.6(17) . . ?
C23 C24 C25 120.9(18) . . ?
C24 C25 C26 118.4(17) . . ?
C21 C26 C25 122.7(15) . . ?
C36 C31 C32 120.3(15) . . ?
C36 C31 P1 119.5(12) . . ?
C32 C31 P1 120.2(12) . . ?
C31 C32 C33 121.1(16) . . ?
C34 C33 C32 117.6(17) . . ?
C33 C34 C35 121.8(18) . . ?
C34 C35 C36 121.0(18) . . ?
C31 C36 C35 118.2(16) . . ?
C42 C41 C46 120.2(16) . . ?
C42 C41 P1 122.1(12) . . ?
C46 C41 P1 117.6(13) . . ?
C41 C42 C43 121.0(16) . . ?
C44 C43 C42 118.8(17) . . ?
C45 C44 C43 120.7(19) . . ?
C44 C45 C46 118.7(19) . . ?
C41 C46 C45 120.5(17) . . ?
C56 C51 C52 117.1(16) . . ?
C56 C51 P2 122.7(13) . . ?
C52 C51 P2 120.0(13) . . ?
C53 C52 C51 122.2(17) . . ?
C52 C53 C54 119.0(18) . . ?
C55 C54 C53 121.7(18) . . ?
C54 C55 C56 118.4(18) . . ?
C51 C56 C55 121.5(17) . . ?
C66 C61 C62 121.8(17) . . ?
C66 C61 P2 119.2(14) . . ?
C62 C61 P2 119.0(13) . . ?
C63 C62 C61 117.5(17) . . ?
C64 C63 C62 121.2(19) . . ?
C65 C64 C63 119.1(19) . . ?
C64 C65 C66 122.5(19) . . ?
C61 C66 C65 117.6(17) . . ?
C72 C71 C76 118.8(16) . . ?
C72 C71 P2 120.9(13) . . ?
C76 C71 P2 120.3(13) . . ?
C73 C72 C71 121.4(18) . . ?
C72 C73 C74 119.8(18) . . ?
C75 C74 C73 120.6(18) . . ?
C74 C75 C76 119.3(19) . . ?
C75 C76 C71 120.0(17) . . ?
C86 C81 C82 119.8(15) . . ?
C86 C81 P3 119.5(12) . . ?
C82 C81 P3 120.5(12) . . ?
C81 C82 C83 117.4(17) . . ?
C84 C83 C82 122.5(19) . . ?
C83 C84 C85 120.6(20) . . ?
C84 C85 C86 118.6(18) . . ?
C81 C86 C85 121.0(16) . . ?
C92 C91 C96 118.0(16) . . ?
C92 C91 P3 121.0(13) . . ?
C96 C91 P3 121.0(13) . . ?
C91 C92 C93 125.3(17) . . ?
C94 C93 C92 116.1(17) . . ?
C95 C94 C93 121.1(19) . . ?
C94 C95 C96 119.6(19) . . ?
C95 C96 C91 119.6(17) . . ?
C106 C101 C102 118.0(15) . . ?
C106 C101 P3 123.2(12) . . ?
C102 C101 P3 118.6(12) . . ?
C103 C102 C101 122.0(16) . . ?
C104 C103 C102 117.2(18) . . ?
C105 C104 C103 123.0(19) . . ?
C104 C105 C106 119.2(18) . . ?
C101 C106 C105 120.4(16) . . ?
O2 S2 O3 117.1(9) . . ?
O2 S2 O1 113.8(9) . . ?
O3 S2 O1 112.3(9) . . ?
O2 S2 C200 105.5(10) . . ?
O3 S2 C200 101.9(10) . . ?
O1 S2 C200 104.3(9) . . ?
F1 C200 F2 106.7(15) . . ?
F1 C200 F3 106.1(15) . . ?
F2 C200 F3 103.9(14) . . ?
F1 C200 S2 115.0(15) . . ?
F2 C200 S2 114.8(14) . . ?
F3 C200 S2 109.5(13) . . ?
O4 S3 O6 116.3(7) . . ?
O4 S3 O5 115.2(7) . . ?
O6 S3 O5 114.2(7) . . ?
O4 S3 C201 104.1(7) . . ?
O6 S3 C201 102.8(7) . . ?
O5 S3 C201 101.5(7) . . ?
F5 C201 F6 108.7(13) . . ?
F5 C201 F4 108.7(13) . . ?
F6 C201 F4 108.5(13) . . ?
F5 C201 S3 110.3(12) . . ?
F6 C201 S3 111.7(12) . . ?
F4 C201 S3 109.0(12) . . ?
Cl2 C202 Cl1 111.8(14) . . ?
Cl4 C203 Cl3 113.9(14) . . ?
Cl6 C204 Cl5 115.8(12) . . ?
Cl7 C205 Cl8 111.0(14) . . ?
Cl7 C205 Cl7' 61.5(10) . . ?
Cl8 C205 Cl7' 112.5(13) . . ?
Cl7 Cl7' C205 58.0(7) . . ?
Cl7 Cl7' Cl1' 125.9(11) . 6_566 ?
C205 Cl7' Cl1' 171.9(11) . 6_566 ?
C205 Cl7 Cl7' 60.5(8) . . ?
Cl9' C206 Cl1' 128.1(19) . . ?
Cl9' C206 Cl9 67.2(10) . . ?
Cl1' C206 Cl9 122.7(16) . . ?
Cl9' C206 Cl10 39.9(7) . . ?
Cl1' C206 Cl10 118.2(14) . . ?
Cl9 C206 Cl10 104.0(10) . . ?
C206 Cl9 Cl9' 52.4(6) . . ?
Cl9' Cl10 C206 58.5(8) . . ?
Cl10 Cl9' C206 81.5(10) . . ?
Cl10 Cl9' Cl9 135.2(13) . . ?
C206 Cl9' Cl9 60.4(8) . . ?
C206 Cl1' Cl7' 155.8(13) . 6_565 ?

loop_
_geom_bond_atom_site_label_1
_geom_bond_atom_site_label_2
_geom_bond_distance
_geom_bond_site_symmetry_2
_geom_bond_publ_flag
Au1 P1 2.2707(41) . y
Au1 S1 2.3393(38) . y
Au1 Au2 3.0610(10) . y
Au1 Au3 3.0869(10) . y
Au2 P2 2.2571(42) . y
Au2 S1 2.3223(40) . y
Au3 N 2.1004(120) . y
Au3 P3 2.2510(42) . y
Fe C5 1.9796(162) . ?
Fe C9 2.0262(165) . ?
Fe C4 2.0306(158) . ?
Fe C6 2.0347(167) . ?
Fe C8 2.0395(164) . ?
Fe C10 2.0369(183) . ?
Fe C3 2.0415(150) . ?
Fe C1 2.0432(139) . ?
Fe C2 2.0457(151) . ?
Fe C7 2.0801(164) . ?
S1 C13 1.8324(136) . y
P1 C21 1.8137(149) . y
P1 C31 1.8191(155) . y
P1 C41 1.8292(153) . y
P2 C51 1.7875(155) . y
P2 C61 1.8106(169) . y
P2 C71 1.8179(153) . y
P3 C81 1.7751(151) . y
P3 C101 1.7973(148) . y
P3 C91 1.8168(155) . y
N C11 1.1733(166) . y
N C12 1.4780(170) . y
C1 C5 1.4222(198) . ?
C1 C11 1.4472(195) . ?
C1 C2 1.5041(204) . ?
C2 C3 1.4143(200) . ?
C3 C4 1.3753(204) . ?
C4 C5 1.4164(207) . ?
C6 C7 1.4020(227) . ?
C6 C10 1.4318(227) . ?
C7 C8 1.4244(221) . ?
C8 C9 1.4382(217) . ?
C9 C10 1.3584(224) . ?
C12 C13 1.5191(180) . y
C21 C26 1.3594(188) . ?
C21 C22 1.4064(190) . ?
C22 C23 1.4161(202) . ?
C23 C24 1.3590(210) . ?
C24 C25 1.3695(209) . ?
C25 C26 1.4032(198) . ?
C31 C36 1.3804(191) . ?
C31 C32 1.3929(191) . ?
C32 C33 1.4054(199) . ?
C33 C34 1.3685(202) . ?
C34 C35 1.3743(208) . ?
C35 C36 1.3962(207) . ?
C41 C42 1.3303(199) . ?
C41 C46 1.3797(198) . ?
C42 C43 1.4117(197) . ?
C43 C44 1.4080(213) . ?
C44 C45 1.3432(236) . ?
C45 C46 1.4310(223) . ?
C51 C56 1.3817(204) . ?
C51 C52 1.3793(195) . ?
C52 C53 1.3734(208) . ?
C53 C54 1.3785(214) . ?
C54 C55 1.3434(209) . ?
C55 C56 1.4158(216) . ?
C61 C66 1.3815(208) . ?
C61 C62 1.4089(219) . ?
C62 C63 1.3961(216) . ?
C63 C64 1.3883(221) . ?
C64 C65 1.3564(225) . ?
C65 C66 1.3927(212) . ?
C71 C72 1.3603(200) . ?
C71 C76 1.4025(206) . ?
C72 C73 1.3525(209) . ?
C73 C74 1.3776(221) . ?
C74 C75 1.3655(217) . ?
C75 C76 1.3754(207) . ?
C81 C86 1.3864(192) . ?
C81 C82 1.3868(202) . ?
C82 C83 1.4161(220) . ?
C83 C84 1.3518(224) . ?
C84 C85 1.3592(219) . ?
C85 C86 1.4183(209) . ?
C91 C92 1.2996(192) . ?
C91 C96 1.4088(203) . ?
C92 C93 1.3897(191) . ?
C93 C94 1.3851(213) . ?
C94 C95 1.3634(227) . ?
C95 C96 1.3855(212) . ?
C101 C106 1.3925(203) . ?
C101 C102 1.4190(195) . ?
C102 C103 1.4088(209) . ?
C103 C104 1.3826(228) . ?
C104 C105 1.3719(216) . ?
C105 C106 1.4193(206) . ?
S2 O2 1.4044(105) . ?
S2 O3 1.4294(105) . ?
S2 O1 1.4456(105) . ?
S2 C200 1.7832(215) . ?
C200 F1 1.2945(140) . ?
C200 F2 1.3242(141) . ?
C200 F3 1.3343(141) . ?
S3 O4 1.4200(93) . ?
S3 O6 1.4279(93) . ?
S3 O5 1.4448(91) . ?
S3 C201 1.8347(193) . ?
C201 F5 1.2870(131) . ?
C201 F6 1.3125(129) . ?
C201 F4 1.3163(129) . ?
C202 Cl2 1.6476(149) . ?
C202 Cl1 1.6522(150) . ?
C203 Cl4 1.6535(145) . ?
C203 Cl3 1.6888(146) . ?
C204 Cl6 1.6816(130) . ?
C204 Cl5 1.6858(129) . ?
C205 Cl7 1.6745(147) . ?
C205 Cl8 1.6987(139) . ?
C205 Cl7' 1.7172(144) . ?
Cl7' Cl7 1.7344(229) . ?
Cl7' Cl1' 2.4743(207) 6_566 ?
C206 Cl9' 1.5423(146) . ?
C206 Cl1' 1.6521(140) . ?
C206 Cl9 1.6916(144) . ?
C206 Cl10 1.7885(142) . ?
Cl9 Cl9' 1.7947(209) . ?
Cl10 Cl9' 1.1606(172) . ?
Cl1' Cl7' 2.4743(207) 6_565 ?
